data_7241188
loop_
_publ_author_name
'Chen, Junling'
'Li, Bo'
'Shi, Zhen-Zhen'
'He, Cheng'
'Duan, Chunying'
'Zhang, Tiexin'
'Wang, Liya'

_publ_section_title
;
 Crystal engineering of coordination-polymer-based iodine absorbents using
 \p-electron-rich polycarboxylate aryl ether ligand
;
_journal_name_full CrystEngComm
_journal_paper_doi 10.1039/D0CE01004A
_journal_year 2020
_chemical_formula_moiety 'C23 H12 O14 Zn3, I0.52'
_chemical_formula_sum 'C23 H12 I0.52 O14 Zn3'
_chemical_formula_weight 775.06
_space_group_crystal_system triclinic
_space_group_IT_number 2
_space_group_name_Hall '-P 1'
_space_group_name_H-M_alt 'P -1'
_atom_sites_solution_hydrogens mixed
_audit_creation_date 2020-02-28
_audit_creation_method
;
Olex2 1.2
(compiled 2018.05.29 svn.r3508 for OlexSys, GUI svn.r5506)
;
_audit_update_record
;
2020-08-27 deposited with the CCDC.	2020-09-07 downloaded from the CCDC.
;
_cell_angle_alpha 101.524(2)
_cell_angle_beta 92.146(2)
_cell_angle_gamma 102.223(2)
_cell_formula_units_Z 2
_cell_length_a 10.2531(2)
_cell_length_b 12.2578(3)
_cell_length_c 15.7790(4)
_cell_measurement_reflns_used 9650
_cell_measurement_temperature 105(3)
_cell_measurement_theta_max 30.0980
_cell_measurement_theta_min 1.9520
_cell_volume 1892.49(8)
_computing_molecular_graphics 'Olex2 (Dolomanov et al., 2009)'
_computing_publication_material 'Olex2 (Dolomanov et al., 2009)'
_computing_structure_refinement 'ShelXL (Sheldrick, 2015)'
_computing_structure_solution 'SHELXT 2014/5 (Sheldrick, 2014)'
_diffrn_ambient_temperature 100
_diffrn_measured_fraction_theta_full 0.999
_diffrn_measured_fraction_theta_max 0.999
_diffrn_measurement_device_type 'multiwire proportional'
_diffrn_measurement_method 'phi and omega scans'
_diffrn_radiation_monochromator graphite
_diffrn_radiation_type MoK\a
_diffrn_radiation_wavelength 0.71073
_diffrn_reflns_av_R_equivalents 0.0316
_diffrn_reflns_av_unetI/netI 0.0354
_diffrn_reflns_Laue_measured_fraction_full 0.999
_diffrn_reflns_Laue_measured_fraction_max 0.999
_diffrn_reflns_limit_h_max 12
_diffrn_reflns_limit_h_min -12
_diffrn_reflns_limit_k_max 14
_diffrn_reflns_limit_k_min -14
_diffrn_reflns_limit_l_max 18
_diffrn_reflns_limit_l_min -18
_diffrn_reflns_number 18683
_diffrn_reflns_point_group_measured_fraction_full 0.999
_diffrn_reflns_point_group_measured_fraction_max 0.999
_diffrn_reflns_theta_full 24.998
_diffrn_reflns_theta_max 24.998
_diffrn_reflns_theta_min 1.740
_exptl_absorpt_coefficient_mu 2.364
_exptl_absorpt_correction_T_max 0.516
_exptl_absorpt_correction_T_min 0.474
_exptl_absorpt_correction_type multi-scan
_exptl_crystal_colour brown
_exptl_crystal_colour_primary brown
_exptl_crystal_density_diffrn 1.360
_exptl_crystal_description block
_exptl_crystal_F_000 760
_exptl_crystal_size_max 0.32
_exptl_crystal_size_mid 0.3
_exptl_crystal_size_min 0.28
_refine_diff_density_max 1.439
_refine_diff_density_min -0.808
_refine_diff_density_rms 0.102
_refine_ls_extinction_method none
_refine_ls_goodness_of_fit_ref 1.078
_refine_ls_hydrogen_treatment mixed
_refine_ls_matrix_type full
_refine_ls_number_parameters 398
_refine_ls_number_reflns 6648
_refine_ls_number_restraints 3
_refine_ls_restrained_S_all 1.077
_refine_ls_R_factor_all 0.0503
_refine_ls_R_factor_gt 0.0408
_refine_ls_shift/su_max 0.001
_refine_ls_shift/su_mean 0.000
_refine_ls_structure_factor_coef Fsqd
_refine_ls_weighting_details 'w=1/[\s^2^(Fo^2^)+(0.0699P)^2^+2.0417P] where P=(Fo^2^+2Fc^2^)/3'
_refine_ls_weighting_scheme calc
_refine_ls_wR_factor_gt 0.1174
_refine_ls_wR_factor_ref 0.1217
_reflns_Friedel_coverage 0.000
_reflns_number_gt 5528
_reflns_number_total 6648
_reflns_threshold_expression 'I > 2\s(I)'
_cod_data_source_file d0ce01004a2.cif
_cod_data_source_block 2007800
_cod_database_code 7241188
_shelx_shelxl_version_number 2018/3
_shelx_space_group_comment
;
The symmetry employed for this shelxl refinement is uniquely defined
by the following loop, which should always be used as a source of
symmetry information in preference to the above space-group names.
They are only intended as comments.
;
_shelx_estimated_absorpt_t_max 0.557
_shelx_estimated_absorpt_t_min 0.518
_olex2_refinement_description
;
1. Fixed Uiso
 At 1.2 times of:
  All C(H) groups, All O(H) groups, All O(H,H) groups
2. Restrained distances
 O14-H14A = O14-H14B
 0.87 with sigma of 0.02
 H14A-H14B
 1.38 with sigma of 0.04
3. Uiso/Uaniso restraints and constraints
Uanis(O10) = Uanis(C5)
4. Others
 Fixed Sof: I2(0.07231)
5.a Rotating group:
 O13(H13)
5.b Aromatic/amide H refined with riding coordinates:
 C15(H15), C9(H9), C13(H13A), C19(H19), C11(H11), C7(H7), C23(H23), C21(H21),
 C17(H17)
;
_olex2_submission_special_instructions 'No special instructions were received'

loop_
_space_group_symop_operation_xyz
'x, y, z'
'-x, -y, -z'

loop_
_atom_site_label
_atom_site_type_symbol
_atom_site_fract_x
_atom_site_fract_y
_atom_site_fract_z
_atom_site_U_iso_or_equiv
_atom_site_adp_type
_atom_site_occupancy
_atom_site_site_symmetry_order
_atom_site_calc_flag
_atom_site_refinement_flags_posn
_atom_site_refinement_flags_adp
_atom_site_refinement_flags_occupancy
_atom_site_disorder_assembly
_atom_site_disorder_group
Zn2 Zn 0.71984(4) 1.06485(4) 0.26230(3) 0.02298(13) Uani 1 1 d . . . . .
Zn3 Zn 0.69631(4) 1.16998(4) 0.07221(3) 0.02468(14) Uani 1 1 d . . . . .
Zn1 Zn 0.50939(4) 0.91843(4) 0.11045(3) 0.02394(13) Uani 1 1 d . . . . .
O13 O 0.6832(2) 1.0378(2) 0.13396(16) 0.0223(5) Uani 1 1 d . . . . .
H13 H 0.757712 1.010837 0.106010 0.027 Uiso 1 1 d GR . . . .
O1 O 1.1105(2) 0.8377(2) 0.67783(18) 0.0287(6) Uani 1 1 d . . . . .
O12 O 0.6910(2) 0.6330(2) 0.48982(16) 0.0238(6) Uani 1 1 d . . . . .
O7 O 0.5536(2) 0.2444(2) 0.11471(17) 0.0284(6) Uani 1 1 d . . . . .
O4 O 0.4183(2) 0.8548(2) 0.69152(18) 0.0326(7) Uani 1 1 d . . . . .
O5 O 0.6742(2) 0.9163(2) 0.29618(17) 0.0278(6) Uani 1 1 d . . . . .
O11 O 0.2873(2) 0.4845(2) 0.30874(17) 0.0268(6) Uani 1 1 d . . . . .
O6 O 0.5319(3) 0.8093(2) 0.18348(17) 0.0308(6) Uani 1 1 d . . . . .
O9 O -0.1313(2) 0.2653(2) 0.13159(18) 0.0325(6) Uani 1 1 d . . . . .
O3 O 0.5722(2) 0.9748(2) 0.78990(18) 0.0336(7) Uani 1 1 d . . . . .
O2 O 1.0508(3) 0.9695(2) 0.7746(2) 0.0378(7) Uani 1 1 d . . . . .
O8 O 0.4071(3) 0.1576(3) 0.00014(19) 0.0453(9) Uani 1 1 d . . . . .
O14 O 0.3384(3) 0.8825(4) 0.0490(2) 0.0687(13) Uani 1 1 d D . . . .
H14A H 0.260(3) 0.882(5) 0.067(4) 0.082 Uiso 1 1 d DR . . . .
H14B H 0.370(6) 0.951(3) 0.042(5) 0.082 Uiso 1 1 d DR . . . .
C14 C 0.5592(3) 0.7308(3) 0.3056(2) 0.0219(8) Uani 1 1 d . . . . .
C20 C 0.3317(3) 0.2682(3) 0.1196(2) 0.0225(8) Uani 1 1 d . . . . .
C8 C 0.7174(3) 0.7215(3) 0.5637(2) 0.0201(7) Uani 1 1 d . . . . .
C15 C 0.4446(3) 0.6449(3) 0.2781(2) 0.0232(8) Uani 1 1 d . . . . .
H15 H 0.390907 0.643115 0.227211 0.028 Uiso 1 1 calc R . . . .
C9 C 0.6150(3) 0.7652(3) 0.6026(2) 0.0208(7) Uani 1 1 d . . . . .
H9 H 0.525522 0.739769 0.577127 0.025 Uiso 1 1 calc R . . . .
C13 C 0.6399(3) 0.7319(3) 0.3788(2) 0.0220(8) Uani 1 1 d . . . . .
H13A H 0.716436 0.792112 0.398626 0.026 Uiso 1 1 calc R . . . .
C1 C 1.0212(4) 0.8857(3) 0.7125(3) 0.0259(8) Uani 1 1 d . . . . .
C18 C 0.2644(3) 0.4005(3) 0.2331(2) 0.0215(8) Uani 1 1 d . . . . .
C2 C 0.5374(3) 0.8960(3) 0.7241(2) 0.0243(8) Uani 1 1 d . . . . .
C10 C 0.6457(3) 0.8469(3) 0.6798(2) 0.0224(8) Uani 1 1 d . . . . .
O10 O -0.0737(3) 0.1239(3) 0.0443(2) 0.0586(9) Uani 1 1 d . . . . .
C4 C 0.4385(4) 0.2192(3) 0.0744(2) 0.0250(8) Uani 1 1 d . . . . .
C19 C 0.3660(3) 0.3574(3) 0.1926(2) 0.0198(7) Uani 1 1 d . . . . .
H19 H 0.457025 0.387972 0.214000 0.024 Uiso 1 1 calc R . . . .
C11 C 0.7777(3) 0.8844(3) 0.7155(2) 0.0217(8) Uani 1 1 d . . . . .
H11 H 0.798626 0.940691 0.767970 0.026 Uiso 1 1 calc R . . . .
C7 C 0.8485(3) 0.7573(3) 0.5990(2) 0.0216(8) Uani 1 1 d . . . . .
H7 H 0.916989 0.725514 0.571601 0.026 Uiso 1 1 calc R . . . .
C23 C 0.1321(4) 0.3571(3) 0.2030(2) 0.0260(8) Uani 1 1 d . . . . .
H23 H 0.063876 0.388946 0.230646 0.031 Uiso 1 1 calc R . . . .
C3 C 0.5913(3) 0.8264(3) 0.2579(2) 0.0238(8) Uani 1 1 d . . . . .
C6 C 0.8787(3) 0.8405(3) 0.6753(2) 0.0209(7) Uani 1 1 d . . . . .
C21 C 0.1991(4) 0.2219(3) 0.0907(2) 0.0270(8) Uani 1 1 d . . . . .
H21 H 0.176503 0.159207 0.042429 0.032 Uiso 1 1 calc R . . . .
C16 C 0.4108(3) 0.5626(3) 0.3260(2) 0.0236(8) Uani 1 1 d . . . . .
C12 C 0.6064(3) 0.6435(3) 0.4221(2) 0.0207(7) Uani 1 1 d . . . . .
C5 C -0.0443(4) 0.2158(5) 0.0996(3) 0.0586(9) Uani 1 1 d . . . . .
C22 C 0.0991(4) 0.2658(3) 0.1314(2) 0.0284(9) Uani 1 1 d . . . . .
C17 C 0.4912(3) 0.5587(3) 0.3968(2) 0.0231(8) Uani 1 1 d . . . . .
H17 H 0.468066 0.499119 0.427615 0.028 Uiso 1 1 calc R . . . .
I3 I 0.2818(3) 0.5810(2) 0.02643(14) 0.0755(10) Uani 0.256(2) 1 d . . . . .
I1 I 0.000000 0.500000 0.000000 0.0536(11) Uani 0.181(2) 2 d S T P . .
I4 I 0.4661(4) 0.5103(4) 0.0038(3) 0.0521(14) Uani 0.1043(12) 1 d . . . . .
I2 I 0.2119(10) 0.5605(9) 0.0241(7) 0.084(3) Uani 0.0723 1 d . . . . .

loop_
_atom_site_aniso_label
_atom_site_aniso_U_11
_atom_site_aniso_U_22
_atom_site_aniso_U_33
_atom_site_aniso_U_23
_atom_site_aniso_U_13
_atom_site_aniso_U_12
Zn2 0.0123(2) 0.0264(2) 0.0248(2) -0.00133(18) -0.00710(16) 0.00014(16)
Zn3 0.0135(2) 0.0295(2) 0.0254(2) -0.00203(18) -0.00707(17) 0.00139(17)
Zn1 0.0190(2) 0.0282(2) 0.0193(2) -0.00159(18) -0.00604(17) 0.00109(17)
O13 0.0118(12) 0.0296(13) 0.0226(13) 0.0004(11) -0.0011(10) 0.0039(10)
O1 0.0124(12) 0.0335(14) 0.0331(15) -0.0053(12) -0.0051(11) 0.0022(11)
O12 0.0209(13) 0.0237(13) 0.0227(13) -0.0034(11) -0.0103(10) 0.0057(10)
O7 0.0148(13) 0.0384(15) 0.0267(14) -0.0040(12) -0.0065(11) 0.0063(11)
O4 0.0111(12) 0.0456(16) 0.0346(16) -0.0071(13) -0.0084(11) 0.0083(11)
O5 0.0218(13) 0.0291(14) 0.0272(14) 0.0031(11) -0.0075(11) -0.0014(11)
O11 0.0134(12) 0.0323(14) 0.0259(14) -0.0067(11) -0.0011(10) -0.0013(11)
O6 0.0335(15) 0.0306(14) 0.0231(14) 0.0016(11) -0.0100(12) 0.0019(12)
O9 0.0153(13) 0.0384(15) 0.0359(16) -0.0043(13) -0.0075(11) 0.0019(11)
O3 0.0148(13) 0.0400(16) 0.0362(16) -0.0114(13) -0.0022(11) 0.0040(11)
O2 0.0161(13) 0.0423(17) 0.0427(18) -0.0152(14) -0.0114(12) 0.0046(12)
O8 0.0188(14) 0.064(2) 0.0326(17) -0.0240(15) 0.0009(12) -0.0032(14)
O14 0.0302(19) 0.141(4) 0.0273(18) -0.020(2) -0.0113(14) 0.041(2)
C14 0.0191(18) 0.0227(18) 0.0203(19) -0.0036(15) -0.0016(14) 0.0051(14)
C20 0.0151(17) 0.0278(19) 0.0204(19) 0.0015(15) -0.0026(14) -0.0004(14)
C8 0.0187(17) 0.0205(17) 0.0179(18) 0.0007(14) -0.0051(14) 0.0016(14)
C15 0.0191(18) 0.0269(19) 0.0186(18) -0.0057(15) -0.0059(14) 0.0055(15)
C9 0.0128(16) 0.0238(18) 0.0231(19) 0.0036(15) -0.0078(14) 0.0012(14)
C13 0.0151(17) 0.0237(18) 0.0212(18) -0.0038(15) -0.0047(14) 0.0000(14)
C1 0.0146(18) 0.032(2) 0.029(2) 0.0059(17) -0.0049(15) 0.0030(15)
C18 0.0182(18) 0.0240(18) 0.0180(18) -0.0002(15) -0.0054(14) 0.0008(14)
C2 0.0165(18) 0.0294(19) 0.025(2) 0.0032(16) -0.0045(15) 0.0041(15)
C10 0.0153(17) 0.0282(19) 0.0222(19) 0.0044(15) -0.0044(14) 0.0036(14)
O10 0.0169(12) 0.075(2) 0.0558(18) -0.0350(15) -0.0041(11) -0.0032(12)
C4 0.0211(19) 0.0237(18) 0.026(2) 0.0005(16) 0.0014(15) -0.0010(15)
C19 0.0132(16) 0.0217(17) 0.0194(18) 0.0007(14) -0.0054(13) -0.0029(14)
C11 0.0174(17) 0.0248(18) 0.0189(18) -0.0006(14) -0.0032(14) 0.0020(14)
C7 0.0132(17) 0.0254(18) 0.0255(19) 0.0036(15) 0.0006(14) 0.0048(14)
C23 0.0141(17) 0.034(2) 0.026(2) 0.0012(16) -0.0013(14) 0.0015(15)
C3 0.0183(18) 0.0275(19) 0.0221(19) -0.0025(15) -0.0034(15) 0.0059(15)
C6 0.0118(17) 0.0232(18) 0.0249(19) 0.0032(15) -0.0039(14) 0.0005(14)
C21 0.0207(19) 0.035(2) 0.0176(19) -0.0030(16) -0.0045(15) -0.0025(16)
C16 0.0142(17) 0.0247(18) 0.0243(19) -0.0077(15) -0.0013(14) 0.0002(14)
C12 0.0176(17) 0.0232(18) 0.0171(18) -0.0043(14) -0.0042(14) 0.0044(14)
C5 0.0169(12) 0.075(2) 0.0558(18) -0.0350(15) -0.0041(11) -0.0032(12)
C22 0.0164(18) 0.040(2) 0.023(2) 0.0009(17) -0.0051(15) -0.0011(16)
C17 0.0202(19) 0.0249(19) 0.0200(19) -0.0016(15) -0.0017(15) 0.0027(15)
I3 0.0864(18) 0.0727(12) 0.0559(12) 0.0304(9) -0.0222(12) -0.0181(13)
I1 0.099(2) 0.0250(13) 0.0293(14) 0.0053(9) -0.0152(13) 0.0014(12)
I4 0.081(4) 0.037(2) 0.0455(19) 0.0236(15) 0.025(2) 0.012(2)
I2 0.089(6) 0.087(6) 0.117(7) 0.064(5) 0.060(6) 0.059(5)

loop_
_atom_type_symbol
_atom_type_description
_atom_type_scat_dispersion_real
_atom_type_scat_dispersion_imag
_atom_type_scat_source
C C 0.0033 0.0016 'International Tables Vol C Tables 4.2.6.8 and 6.1.1.4'
H H 0.0000 0.0000 'International Tables Vol C Tables 4.2.6.8 and 6.1.1.4'
I I -0.4742 1.8119 'International Tables Vol C Tables 4.2.6.8 and 6.1.1.4'
O O 0.0106 0.0060 'International Tables Vol C Tables 4.2.6.8 and 6.1.1.4'
Zn Zn 0.2839 1.4301 'International Tables Vol C Tables 4.2.6.8 and 6.1.1.4'

loop_
_geom_angle_atom_site_label_1
_geom_angle_atom_site_label_2
_geom_angle_atom_site_label_3
_geom_angle
_geom_angle_site_symmetry_1
_geom_angle_site_symmetry_3
_geom_angle_publ_flag
O13 Zn2 Zn1 38.81(7) . . ?
O13 Zn2 C1 104.45(11) . 2_776 ?
O1 Zn2 Zn1 159.64(8) 2_776 . ?
O1 Zn2 O13 121.49(11) 2_776 . ?
O1 Zn2 C1 28.47(12) 2_776 2_776 ?
O4 Zn2 Zn1 88.90(7) 2_676 . ?
O4 Zn2 O13 103.86(11) 2_676 . ?
O4 Zn2 O1 104.31(11) 2_676 2_776 ?
O4 Zn2 C1 132.66(12) 2_676 2_776 ?
O5 Zn2 Zn1 77.78(7) . . ?
O5 Zn2 O13 108.00(11) . . ?
O5 Zn2 O1 112.68(11) . 2_776 ?
O5 Zn2 O4 104.77(12) . 2_676 ?
O5 Zn2 C1 101.50(11) . 2_776 ?
C1 Zn2 Zn1 135.22(9) 2_776 . ?
O7 Zn3 O13 104.66(11) 1_565 . ?
O7 Zn3 O9 107.94(11) 1_565 1_665 ?
O9 Zn3 O13 97.99(11) 1_665 . ?
O14 Zn3 O13 111.46(18) 2_675 . ?
O14 Zn3 O7 108.02(13) 2_675 1_565 ?
O14 Zn3 O9 124.87(15) 2_675 1_665 ?
Zn2 Zn1 H14B 134.0(14) . . ?
O13 Zn1 Zn2 38.18(7) . . ?
O13 Zn1 O3 88.36(10) . 2_676 ?
O13 Zn1 O8 86.16(10) . 2_665 ?
O13 Zn1 H14B 115.9(7) . . ?
O6 Zn1 Zn2 76.06(7) . . ?
O6 Zn1 O13 104.58(11) . . ?
O6 Zn1 O3 93.94(12) . 2_676 ?
O6 Zn1 O8 97.63(13) . 2_665 ?
O6 Zn1 H14B 138.8(8) . . ?
O3 Zn1 Zn2 65.61(7) 2_676 . ?
O3 Zn1 H14B 80(2) 2_676 . ?
O8 Zn1 Zn2 114.70(7) 2_665 . ?
O8 Zn1 O3 168.12(13) 2_665 2_676 ?
O8 Zn1 H14B 93(2) 2_665 . ?
O14 Zn1 Zn2 151.67(11) . . ?
O14 Zn1 O13 141.97(17) . . ?
O14 Zn1 O6 113.36(18) . . ?
O14 Zn1 O3 86.66(13) . 2_676 ?
O14 Zn1 O8 91.18(13) . 2_665 ?
O14 Zn1 H14B 26.2(7) . . ?
Zn2 O13 Zn3 121.38(12) . . ?
Zn2 O13 Zn1 103.00(11) . . ?
Zn2 O13 H13 108.8 . . ?
Zn3 O13 H13 94.3 . . ?
Zn1 O13 Zn3 116.34(12) . . ?
Zn1 O13 H13 113.0 . . ?
C1 O1 Zn2 103.9(2) . 2_776 ?
C12 O12 C8 117.4(3) . . ?
C4 O7 Zn3 121.8(2) . 1_545 ?
C2 O4 Zn2 117.3(2) . 2_676 ?
C3 O5 Zn2 128.5(2) . . ?
C18 O11 C16 119.0(3) . . ?
C3 O6 Zn1 130.2(2) . . ?
C5 O9 Zn3 104.9(3) . 1_445 ?
C2 O3 Zn1 141.6(2) . 2_676 ?
C4 O8 Zn1 142.2(3) . 2_665 ?
Zn3 O14 Zn1 125.21(18) 2_675 . ?
Zn3 O14 H14A 104(4) 2_675 . ?
Zn3 O14 H14B 90(5) 2_675 . ?
Zn1 O14 H14A 131(4) . . ?
Zn1 O14 H14B 78(5) . . ?
H14A O14 H14B 106(4) . . ?
C15 C14 C13 120.8(3) . . ?
C15 C14 C3 119.1(3) . . ?
C13 C14 C3 120.1(3) . . ?
C19 C20 C4 120.1(3) . . ?
C21 C20 C4 119.6(3) . . ?
C21 C20 C19 120.3(3) . . ?
C9 C8 O12 121.2(3) . . ?
C7 C8 O12 116.7(3) . . ?
C7 C8 C9 121.9(3) . . ?
C14 C15 H15 120.7 . . ?
C16 C15 C14 118.6(3) . . ?
C16 C15 H15 120.7 . . ?
C8 C9 H9 120.6 . . ?
C8 C9 C10 118.8(3) . . ?
C10 C9 H9 120.6 . . ?
C14 C13 H13A 120.7 . . ?
C12 C13 C14 118.6(3) . . ?
C12 C13 H13A 120.7 . . ?
O1 C1 Zn2 47.62(16) . 2_776 ?
O1 C1 C6 118.3(3) . . ?
O2 C1 Zn2 73.8(2) . 2_776 ?
O2 C1 O1 121.3(3) . . ?
O2 C1 C6 120.4(3) . . ?
C6 C1 Zn2 165.0(3) . 2_776 ?
C19 C18 O11 123.0(3) . . ?
C23 C18 O11 115.5(3) . . ?
C23 C18 C19 121.5(3) . . ?
O4 C2 C10 117.4(3) . . ?
O3 C2 O4 125.1(3) . . ?
O3 C2 C10 117.5(3) . . ?
C9 C10 C2 120.4(3) . . ?
C9 C10 C11 119.8(3) . . ?
C11 C10 C2 119.8(3) . . ?
O7 C4 C20 117.0(3) . . ?
O8 C4 O7 125.6(4) . . ?
O8 C4 C20 117.5(3) . . ?
C20 C19 H19 120.7 . . ?
C18 C19 C20 118.5(3) . . ?
C18 C19 H19 120.7 . . ?
C10 C11 H11 119.7 . . ?
C6 C11 C10 120.5(3) . . ?
C6 C11 H11 119.7 . . ?
C8 C7 H7 120.5 . . ?
C8 C7 C6 119.0(3) . . ?
C6 C7 H7 120.5 . . ?
C18 C23 H23 120.3 . . ?
C18 C23 C22 119.4(4) . . ?
C22 C23 H23 120.3 . . ?
O5 C3 C14 117.3(3) . . ?
O6 C3 O5 126.3(4) . . ?
O6 C3 C14 116.5(3) . . ?
C11 C6 C1 119.8(3) . . ?
C11 C6 C7 120.0(3) . . ?
C7 C6 C1 120.1(3) . . ?
C20 C21 H21 119.7 . . ?
C22 C21 C20 120.5(3) . . ?
C22 C21 H21 119.7 . . ?
C15 C16 O11 120.7(3) . . ?
C15 C16 C17 122.0(3) . . ?
C17 C16 O11 117.0(3) . . ?
C13 C12 O12 121.3(3) . . ?
C17 C12 O12 117.3(3) . . ?
C17 C12 C13 121.3(3) . . ?
O9 C5 O10 122.2(4) . . ?
O9 C5 C22 118.6(4) . . ?
O10 C5 C22 119.1(4) . . ?
C23 C22 C5 119.9(4) . . ?
C21 C22 C23 119.8(3) . . ?
C21 C22 C5 120.3(4) . . ?
C16 C17 C12 118.5(3) . . ?
C16 C17 H17 120.8 . . ?
C12 C17 H17 120.8 . . ?
I1 I3 I4 138.87(13) . 2_665 ?
I4 I3 I1 137.89(16) . . ?
I4 I3 I4 1.0(2) . 2_665 ?
I2 I3 I1 5.6(9) . . ?
I2 I3 I4 138.4(9) . . ?
I2 I3 I4 139.5(9) . 2_665 ?
I3 I1 I3 180.0 2_565 . ?
I2 I1 I3 1.8(3) . . ?
I2 I1 I3 178.2(3) . 2_565 ?
I2 I1 I3 1.8(3) 2_565 2_565 ?
I2 I1 I3 178.2(3) 2_565 . ?
I2 I1 I2 180.0 . 2_565 ?
I3 I4 I3 179.0(2) . 2_665 ?
I3 I4 I2 9.5(2) . . ?
I4 I4 I3 2.9(6) 2_665 2_665 ?
I4 I4 I3 176.0(8) 2_665 . ?
I4 I4 I2 174.3(9) 2_665 . ?
I2 I4 I3 171.5(3) . 2_665 ?
I3 I2 I1 172.6(12) . . ?
I3 I2 I4 32.0(7) . . ?
I1 I2 I4 146.9(5) . . ?

loop_
_geom_bond_atom_site_label_1
_geom_bond_atom_site_label_2
_geom_bond_distance
_geom_bond_site_symmetry_2
_geom_bond_publ_flag
Zn2 Zn1 3.1421(5) . ?
Zn2 O13 1.994(3) . ?
Zn2 O1 1.972(2) 2_776 ?
Zn2 O4 1.972(3) 2_676 ?
Zn2 O5 1.966(3) . ?
Zn2 C1 2.592(4) 2_776 ?
Zn3 O13 2.034(3) . ?
Zn3 O7 1.954(3) 1_565 ?
Zn3 O9 1.983(2) 1_665 ?
Zn3 O14 1.886(3) 2_675 ?
Zn1 O13 2.021(2) . ?
Zn1 O6 1.974(3) . ?
Zn1 O3 2.151(3) 2_676 ?
Zn1 O8 2.109(3) 2_665 ?
Zn1 O14 1.893(3) . ?
Zn1 H14B 1.91(7) . ?
O13 H13 0.9807 . ?
O1 C1 1.273(5) . ?
O12 C8 1.398(4) . ?
O12 C12 1.395(4) . ?
O7 C4 1.266(4) . ?
O4 C2 1.265(4) . ?
O5 C3 1.265(4) . ?
O11 C18 1.388(4) . ?
O11 C16 1.397(4) . ?
O6 C3 1.261(4) . ?
O9 C5 1.249(6) . ?
O3 C2 1.251(5) . ?
O2 C1 1.245(5) . ?
O8 C4 1.251(5) . ?
O14 H14A 0.86(2) . ?
O14 H14B 0.865(19) . ?
C14 C15 1.391(5) . ?
C14 C13 1.392(5) . ?
C14 C3 1.501(5) . ?
C20 C4 1.494(5) . ?
C20 C19 1.396(5) . ?
C20 C21 1.380(5) . ?
C8 C9 1.386(5) . ?
C8 C7 1.381(5) . ?
C15 H15 0.9500 . ?
C15 C16 1.373(5) . ?
C9 H9 0.9500 . ?
C9 C10 1.391(5) . ?
C13 H13A 0.9500 . ?
C13 C12 1.384(5) . ?
C1 C6 1.500(5) . ?
C18 C19 1.386(5) . ?
C18 C23 1.377(5) . ?
C2 C10 1.502(5) . ?
C10 C11 1.392(5) . ?
O10 C5 1.251(6) . ?
C19 H19 0.9500 . ?
C11 H11 0.9500 . ?
C11 C6 1.384(5) . ?
C7 H7 0.9500 . ?
C7 C6 1.391(5) . ?
C23 H23 0.9500 . ?
C23 C22 1.395(5) . ?
C21 H21 0.9500 . ?
C21 C22 1.378(5) . ?
C16 C17 1.379(5) . ?
C12 C17 1.383(5) . ?
C5 C22 1.493(5) . ?
C17 H17 0.9500 . ?
I3 I1 2.835(2) . ?
I3 I4 2.251(4) . ?
I3 I4 3.044(5) 2_665 ?
I3 I2 0.704(9) . ?
I1 I2 2.135(11) . ?
I1 I2 2.135(11) 2_565 ?
I4 I4 0.794(6) 2_665 ?
I4 I2 2.817(8) . ?
